data_7215106
loop_
_publ_author_name
'Liang, Lixuan'
'Huang, Haifeng'
'Wang, Kai'
'Bian, Chengming'
'Song, Jinhong'
'Ling, Liming'
'Zhao, Fengqi'
'Zhou, Zhiming'

_publ_section_title
;
 Oxy-bridged bis(1H-tetrazol-5-yl)furazan and its energetic salts paired
 with nitrogen-rich cations: highly thermally stable energetic materials
 with low sensitivity
;
_journal_issue 41
_journal_name_full 'Journal of Materials Chemistry'
_journal_page_first 21954
_journal_paper_doi 10.1039/c2jm33873d
_journal_volume 22
_journal_year 2012
_chemical_formula_sum 'C13 H18 N28 O11'
_chemical_formula_weight 742.55
_chemical_name_systematic
;
?
;
_space_group_IT_number 4
_symmetry_cell_setting monoclinic
_symmetry_space_group_name_Hall 'P 2yb'
_symmetry_space_group_name_H-M 'P 1 21 1'
_atom_sites_solution_hydrogens geom
_atom_sites_solution_primary direct
_atom_sites_solution_secondary difmap
_audit_creation_method SHELXL-97
_cell_angle_alpha 90.00
_cell_angle_beta 114.505(4)
_cell_angle_gamma 90.00
_cell_formula_units_Z 2
_cell_length_a 12.2118(10)
_cell_length_b 9.2324(5)
_cell_length_c 13.7527(14)
_cell_measurement_reflns_used 5494
_cell_measurement_temperature 153(2)
_cell_measurement_theta_max 30.031
_cell_measurement_theta_min 2.206
_cell_volume 1410.9(2)
_computing_cell_refinement 'CrystalClear (Rigaku Inc., 2008)'
_computing_data_collection 'CrystalClear (Rigaku Inc., 2008)'
_computing_data_reduction 'CrystalClear (Rigaku Inc., 2008)'
_computing_structure_refinement 'SHELXL-97 (Sheldrick, 1997)'
_computing_structure_solution 'SHELXS-97 (Sheldrick, 1990)'
_diffrn_ambient_temperature 153(2)
_diffrn_detector_area_resol_mean 28.5714
_diffrn_measured_fraction_theta_full 0.964
_diffrn_measured_fraction_theta_max 0.964
_diffrn_measurement_device_type AFC10/Saturn724+
_diffrn_measurement_method 'phi and omega scans'
_diffrn_radiation_monochromator graphite
_diffrn_radiation_source 'Rotating Anode'
_diffrn_radiation_type MoK\a
_diffrn_radiation_wavelength 0.71073
_diffrn_reflns_av_R_equivalents 0.0385
_diffrn_reflns_av_sigmaI/netI 0.0405
_diffrn_reflns_limit_h_max 17
_diffrn_reflns_limit_h_min -15
_diffrn_reflns_limit_k_max 12
_diffrn_reflns_limit_k_min -12
_diffrn_reflns_limit_l_max 17
_diffrn_reflns_limit_l_min -19
_diffrn_reflns_number 12901
_diffrn_reflns_theta_full 30.07
_diffrn_reflns_theta_max 30.07
_diffrn_reflns_theta_min 2.74
_diffrn_standards_decay_% 0
_diffrn_standards_interval_count 0
_diffrn_standards_interval_time 0
_diffrn_standards_number 0
_exptl_absorpt_coefficient_mu 0.151
_exptl_absorpt_correction_type none
_exptl_crystal_colour Colorless
_exptl_crystal_density_diffrn 1.748
_exptl_crystal_density_method 'not measured'
_exptl_crystal_description Block
_exptl_crystal_F_000 760
_exptl_crystal_size_max 0.39
_exptl_crystal_size_mid 0.39
_exptl_crystal_size_min 0.29
_refine_diff_density_max 0.225
_refine_diff_density_min -0.389
_refine_diff_density_rms 0.052
_refine_ls_abs_structure_details 'Flack H D (1983), Acta Cryst. A39, 876-881'
_refine_ls_abs_structure_Flack 0(10)
_refine_ls_extinction_method none
_refine_ls_goodness_of_fit_ref 1.002
_refine_ls_hydrogen_treatment mixed
_refine_ls_matrix_type full
_refine_ls_number_parameters 509
_refine_ls_number_reflns 4217
_refine_ls_number_restraints 1
_refine_ls_restrained_S_all 1.002
_refine_ls_R_factor_all 0.0442
_refine_ls_R_factor_gt 0.0370
_refine_ls_shift/su_max 0.001
_refine_ls_shift/su_mean 0.000
_refine_ls_structure_factor_coef Fsqd
_refine_ls_weighting_details 'calc w=1/[\s^2^(Fo^2^)+(0.0395P)^2^+0.1690P] where P=(Fo^2^+2Fc^2^)/3'
_refine_ls_weighting_scheme calc
_refine_ls_wR_factor_gt 0.0829
_refine_ls_wR_factor_ref 0.0866
_reflns_number_gt 3653
_reflns_number_total 4217
_reflns_threshold_expression >2sigma(I)
_cod_data_source_file c2jm33873d.txt
_cod_data_source_block bo1725
_cod_depositor_comments
;
The following automatic conversions were performed:

'_symmetry_cell_setting' value 'Monoclinic' changed to 'monoclinic'
according to
/usr/data/users/saulius/automatic-downloads/retrospective/RSC/lib/dictionaries/cif_core.dic
dictionary named 'cif_core.dic' version 2.4.2 from 2011-04-26.

Automatic conversion script
Id: cif_fix_values 2281 2013-09-26 08:29:07Z andrius 
;
_cod_original_sg_symbol_H-M P2(1)
_cod_database_code 7215106

loop_
_symmetry_equiv_pos_as_xyz
'x, y, z'
'-x, y+1/2, -z'

loop_
_atom_site_label
_atom_site_type_symbol
_atom_site_fract_x
_atom_site_fract_y
_atom_site_fract_z
_atom_site_U_iso_or_equiv
_atom_site_adp_type
_atom_site_occupancy
_atom_site_symmetry_multiplicity
_atom_site_calc_flag
_atom_site_refinement_flags
O1 O 1.40807(15) 0.2687(2) 0.66514(13) 0.0283(4) Uani 1 1 d .
O2 O 1.16498(14) 0.1432(2) 0.44684(12) 0.0240(4) Uani 1 1 d .
O3 O 1.15374(14) 0.27624(19) 0.20986(12) 0.0247(4) Uani 1 1 d .
O4 O 0.91416(15) 0.2551(2) 0.65366(13) 0.0293(4) Uani 1 1 d .
O5 O 0.65279(15) 0.1477(2) 0.44704(12) 0.0274(4) Uani 1 1 d .
O6 O 0.63719(15) 0.2569(2) 0.20329(13) 0.0282(4) Uani 1 1 d .
O7 O 0.42883(14) 0.60424(17) 0.03619(13) 0.0210(3) Uani 1 1 d .
O8 O 0.04571(14) 0.83298(19) 0.06798(13) 0.0242(3) Uani 1 1 d .
H8A H 0.0336 0.8996 0.0226 0.029 Uiso 1 1 d R
H8B H 0.1028 0.8535 0.1249 0.029 Uiso 1 1 d R
O9 O 0.68898(13) 0.57202(19) 0.04567(13) 0.0221(3) Uani 1 1 d .
H9A H 0.7407 0.5531 0.1101 0.027 Uiso 1 1 d R
H9B H 0.7268 0.6238 0.0185 0.027 Uiso 1 1 d R
O10 O 0.22187(18) 0.3185(3) 0.02638(16) 0.0414(5) Uani 1 1 d .
H10A H 0.2292 0.3115 0.0918 0.050 Uiso 1 1 d R
H10B H 0.1460 0.3089 -0.0140 0.050 Uiso 1 1 d R
O11 O 0.96940(19) 0.5374(2) 0.07820(15) 0.0436(5) Uani 1 1 d .
H11A H 0.9859 0.6269 0.0839 0.052 Uiso 1 1 d R
H11B H 0.9833 0.5030 0.1388 0.052 Uiso 1 1 d R
N1 N 1.34787(18) 0.2641(2) 0.55408(15) 0.0259(4) Uani 1 1 d .
N2 N 1.34738(17) 0.1930(2) 0.71391(15) 0.0233(4) Uani 1 1 d .
N3 N 1.15568(17) 0.0257(2) 0.74194(15) 0.0234(4) Uani 1 1 d .
N4 N 1.05138(19) -0.0475(2) 0.71688(17) 0.0270(4) Uani 1 1 d .
N5 N 0.99262(18) -0.0580(2) 0.61398(16) 0.0259(4) Uani 1 1 d .
N6 N 1.05837(16) 0.0093(2) 0.57036(16) 0.0200(4) Uani 1 1 d .
N7 N 1.21657(17) 0.2673(2) 0.32056(15) 0.0226(4) Uani 1 1 d .
N8 N 1.04694(17) 0.1995(2) 0.17391(15) 0.0228(4) Uani 1 1 d .
N9 N 0.84572(17) 0.0235(2) 0.17409(15) 0.0216(4) Uani 1 1 d .
N10 N 0.77755(17) -0.0502(2) 0.21293(16) 0.0240(4) Uani 1 1 d .
N11 N 0.83074(17) -0.0545(2) 0.31784(16) 0.0233(4) Uani 1 1 d .
N12 N 0.93610(16) 0.0161(2) 0.35102(14) 0.0196(4) Uani 1 1 d .
N13 N 0.84481(18) 0.2536(3) 0.54358(16) 0.0272(4) Uani 1 1 d .
N14 N 0.85706(18) 0.1861(2) 0.70854(16) 0.0253(4) Uani 1 1 d .
N15 N 0.66579(17) 0.0372(2) 0.75216(15) 0.0222(4) Uani 1 1 d .
N16 N 0.56283(19) -0.0372(2) 0.73249(16) 0.0272(5) Uani 1 1 d .
N17 N 0.49973(18) -0.0509(2) 0.63048(17) 0.0266(4) Uani 1 1 d .
N18 N 0.56123(17) 0.0146(2) 0.58155(15) 0.0196(4) Uani 1 1 d .
N19 N 0.70155(17) 0.2552(2) 0.31325(15) 0.0234(4) Uani 1 1 d .
N20 N 0.52921(18) 0.1830(2) 0.17235(15) 0.0256(4) Uani 1 1 d .
N21 N 0.32571(17) 0.0170(2) 0.18611(15) 0.0245(4) Uani 1 1 d .
N22 N 0.26271(17) -0.0532(2) 0.23239(16) 0.0249(4) Uani 1 1 d .
N23 N 0.32413(17) -0.0548(2) 0.33646(16) 0.0238(4) Uani 1 1 d .
N24 N 0.42868(16) 0.0146(2) 0.36195(14) 0.0194(4) Uani 1 1 d .
N25 N 0.46590(17) 0.8479(2) 0.05298(16) 0.0209(4) Uani 1 1 d .
N26 N 0.57816(17) 0.8267(2) 0.04774(17) 0.0191(4) Uani 1 1 d .
N27 N 0.28232(17) 0.7644(2) 0.02733(16) 0.0216(4) Uani 1 1 d .
N28 N 0.21059(17) 0.6447(2) 0.03128(16) 0.0193(4) Uani 1 1 d .
C1 C 1.25455(19) 0.1863(3) 0.53869(17) 0.0192(4) Uani 1 1 d .
C2 C 1.25183(19) 0.1417(2) 0.63606(17) 0.0180(4) Uani 1 1 d .
C3 C 1.15775(19) 0.0596(2) 0.65005(17) 0.0172(4) Uani 1 1 d .
C4 C 1.1475(2) 0.1880(2) 0.34844(17) 0.0186(4) Uani 1 1 d .
C5 C 1.04171(19) 0.1459(2) 0.25941(17) 0.0175(4) Uani 1 1 d .
C6 C 0.94193(18) 0.0625(2) 0.26114(17) 0.0168(4) Uani 1 1 d .
C7 C 0.74942(19) 0.1842(3) 0.53473(17) 0.0198(4) Uani 1 1 d .
C8 C 0.75437(19) 0.1422(2) 0.63532(17) 0.0180(4) Uani 1 1 d .
C9 C 0.66248(19) 0.0675(2) 0.65663(17) 0.0173(4) Uani 1 1 d .
C10 C 0.6332(2) 0.1826(2) 0.34579(17) 0.0199(4) Uani 1 1 d .
C11 C 0.52548(19) 0.1366(2) 0.26002(17) 0.0188(4) Uani 1 1 d .
C12 C 0.42697(19) 0.0565(2) 0.26827(17) 0.0181(4) Uani 1 1 d .
C13 C 0.39612(19) 0.7282(2) 0.03856(17) 0.0171(4) Uani 1 1 d .
H6 H 1.027(3) 0.013(4) 0.496(3) 0.059(11) Uiso 1 1 d .
H18 H 0.527(3) 0.014(4) 0.503(3) 0.058(11) Uiso 1 1 d .
H25 H 0.428(3) 0.933(3) 0.024(2) 0.034(8) Uiso 1 1 d .
H27 H 0.284(3) 0.840(4) 0.059(2) 0.047(10) Uiso 1 1 d .
H26B H 0.641(2) 0.862(3) 0.116(2) 0.028(7) Uiso 1 1 d .
H26C H 0.578(3) 0.873(4) -0.012(2) 0.038(9) Uiso 1 1 d .
H28A H 0.245(2) 0.592(3) 0.097(2) 0.029(7) Uiso 1 1 d .
H286 H 0.595(2) 0.723(4) 0.045(2) 0.027(7) Uiso 1 1 d .
H28B H 0.131(3) 0.677(4) 0.030(3) 0.061(11) Uiso 1 1 d .
H28C H 0.197(2) 0.589(3) -0.034(2) 0.023(7) Uiso 1 1 d .

loop_
_atom_site_aniso_label
_atom_site_aniso_U_11
_atom_site_aniso_U_22
_atom_site_aniso_U_33
_atom_site_aniso_U_23
_atom_site_aniso_U_13
_atom_site_aniso_U_12
O1 0.0235(8) 0.0355(10) 0.0215(9) -0.0024(8) 0.0051(7) -0.0115(7)
O2 0.0219(8) 0.0317(9) 0.0146(8) 0.0019(7) 0.0038(6) -0.0112(7)
O3 0.0268(8) 0.0297(9) 0.0191(8) 0.0023(7) 0.0111(7) -0.0062(7)
O4 0.0236(8) 0.0381(10) 0.0211(9) -0.0017(8) 0.0043(7) -0.0113(8)
O5 0.0236(8) 0.0421(11) 0.0116(8) 0.0028(7) 0.0024(6) -0.0123(8)
O6 0.0295(9) 0.0389(10) 0.0178(8) 0.0030(8) 0.0113(7) -0.0040(8)
O7 0.0212(8) 0.0161(7) 0.0268(9) -0.0015(6) 0.0113(7) -0.0014(6)
O8 0.0244(8) 0.0266(9) 0.0176(8) 0.0002(7) 0.0046(7) -0.0030(7)
O9 0.0193(8) 0.0230(8) 0.0215(8) -0.0004(7) 0.0060(6) -0.0007(6)
O10 0.0438(11) 0.0490(13) 0.0358(11) 0.0048(10) 0.0210(9) 0.0046(10)
O11 0.0727(14) 0.0308(11) 0.0296(10) -0.0068(8) 0.0235(10) -0.0118(10)
N1 0.0236(10) 0.0317(11) 0.0189(10) -0.0010(9) 0.0054(8) -0.0084(9)
N2 0.0240(10) 0.0236(10) 0.0218(10) -0.0014(8) 0.0089(8) -0.0040(8)
N3 0.0258(10) 0.0237(10) 0.0204(10) 0.0021(8) 0.0092(8) -0.0018(8)
N4 0.0285(11) 0.0317(11) 0.0225(11) 0.0022(9) 0.0122(9) -0.0065(9)
N5 0.0280(10) 0.0291(11) 0.0233(10) -0.0002(9) 0.0134(9) -0.0085(9)
N6 0.0197(9) 0.0234(10) 0.0172(10) -0.0007(8) 0.0079(8) -0.0043(7)
N7 0.0232(9) 0.0238(10) 0.0213(10) 0.0021(8) 0.0098(8) -0.0023(8)
N8 0.0223(10) 0.0240(10) 0.0231(10) 0.0020(8) 0.0105(8) -0.0012(8)
N9 0.0205(9) 0.0223(10) 0.0187(10) -0.0006(8) 0.0048(8) -0.0032(7)
N10 0.0215(9) 0.0257(10) 0.0214(10) -0.0003(9) 0.0056(8) -0.0046(8)
N11 0.0190(9) 0.0264(10) 0.0212(10) -0.0017(8) 0.0050(8) -0.0063(8)
N12 0.0177(9) 0.0220(9) 0.0173(9) 0.0003(8) 0.0055(8) -0.0031(7)
N13 0.0239(10) 0.0344(12) 0.0201(10) 0.0002(9) 0.0058(8) -0.0076(9)
N14 0.0250(10) 0.0277(11) 0.0212(10) -0.0005(8) 0.0077(8) -0.0029(8)
N15 0.0282(10) 0.0210(10) 0.0178(9) 0.0004(8) 0.0101(8) 0.0002(8)
N16 0.0328(11) 0.0287(11) 0.0230(11) -0.0011(9) 0.0144(9) -0.0048(9)
N17 0.0291(10) 0.0287(11) 0.0250(11) 0.0007(9) 0.0142(9) -0.0062(9)
N18 0.0204(9) 0.0208(9) 0.0171(10) 0.0009(8) 0.0074(8) -0.0016(7)
N19 0.0264(10) 0.0264(10) 0.0178(10) 0.0027(8) 0.0096(8) -0.0009(8)
N20 0.0260(10) 0.0321(12) 0.0185(10) -0.0007(8) 0.0089(8) -0.0016(8)
N21 0.0198(9) 0.0325(11) 0.0194(10) -0.0047(9) 0.0064(8) -0.0009(8)
N22 0.0221(10) 0.0281(11) 0.0233(11) -0.0057(9) 0.0083(8) -0.0049(8)
N23 0.0199(9) 0.0253(10) 0.0226(10) -0.0034(8) 0.0051(8) -0.0045(8)
N24 0.0176(9) 0.0211(9) 0.0162(9) -0.0005(7) 0.0036(7) -0.0022(7)
N25 0.0194(9) 0.0144(9) 0.0272(11) -0.0003(8) 0.0079(8) 0.0002(7)
N26 0.0171(9) 0.0170(9) 0.0215(10) -0.0015(8) 0.0063(8) -0.0026(7)
N27 0.0198(9) 0.0164(9) 0.0283(11) -0.0056(8) 0.0097(8) -0.0035(7)
N28 0.0165(9) 0.0206(9) 0.0198(10) 0.0006(8) 0.0065(8) -0.0006(7)
C1 0.0165(10) 0.0212(11) 0.0172(11) -0.0007(8) 0.0044(9) -0.0018(8)
C2 0.0178(10) 0.0154(9) 0.0188(11) -0.0002(8) 0.0056(8) 0.0013(8)
C3 0.0182(10) 0.0163(10) 0.0152(10) 0.0000(8) 0.0050(8) 0.0016(8)
C4 0.0211(10) 0.0172(10) 0.0189(11) 0.0000(8) 0.0098(9) -0.0012(8)
C5 0.0190(10) 0.0168(10) 0.0170(10) -0.0007(8) 0.0076(8) -0.0001(8)
C6 0.0165(10) 0.0160(10) 0.0152(10) 0.0009(8) 0.0036(8) 0.0020(8)
C7 0.0176(10) 0.0222(11) 0.0164(11) -0.0002(9) 0.0040(9) -0.0022(8)
C8 0.0196(10) 0.0168(10) 0.0156(10) -0.0004(8) 0.0052(8) 0.0014(8)
C9 0.0201(10) 0.0145(9) 0.0158(10) 0.0001(8) 0.0058(9) 0.0025(8)
C10 0.0226(11) 0.0208(11) 0.0168(11) 0.0015(8) 0.0088(9) 0.0002(9)
C11 0.0190(10) 0.0208(10) 0.0145(10) -0.0009(8) 0.0048(9) 0.0026(8)
C12 0.0187(10) 0.0178(10) 0.0166(11) -0.0021(8) 0.0062(9) 0.0020(8)
C13 0.0175(10) 0.0192(10) 0.0134(10) -0.0026(8) 0.0052(8) -0.0013(8)

loop_
_atom_type_symbol
_atom_type_description
_atom_type_scat_dispersion_real
_atom_type_scat_dispersion_imag
_atom_type_scat_source
C C 0.0033 0.0000 'International Tables Vol C Tables 4.2.6.8 and 6.1.1.4'
H H 0.0000 0.0000 'International Tables Vol C Tables 4.2.6.8 and 6.1.1.4'
N N 0.0061 0.0000 'International Tables Vol C Tables 4.2.6.8 and 6.1.1.4'
O O 0.0106 0.0000 'International Tables Vol C Tables 4.2.6.8 and 6.1.1.4'

loop_
_geom_angle_atom_site_label_1
_geom_angle_atom_site_label_2
_geom_angle_atom_site_label_3
_geom_angle
N2 O1 N1 111.86(16)
C1 O2 C4 125.63(18)
N8 O3 N7 111.72(15)
N14 O4 N13 111.89(16)
C7 O5 C10 125.73(19)
N19 O6 N20 111.49(16)
H8A O8 H8B 110.7
H9A O9 H9B 105.3
H10A O10 H10B 106.2
H11A O11 H11B 109.6
C1 N1 O1 103.02(18)
C2 N2 O1 105.29(18)
C3 N3 N4 105.41(19)
N5 N4 N3 110.55(18)
N4 N5 N6 106.92(19)
C3 N6 N5 107.66(19)
C3 N6 H6 135(2)
N5 N6 H6 118(2)
C4 N7 O3 103.11(17)
C5 N8 O3 105.33(17)
C6 N9 N10 103.88(18)
N11 N10 N9 110.22(18)
N10 N11 N12 109.04(18)
C6 N12 N11 104.61(17)
C7 N13 O4 103.00(18)
C8 N14 O4 105.28(18)
C9 N15 N16 105.29(18)
N17 N16 N15 110.53(18)
N16 N17 N18 107.06(19)
C9 N18 N17 108.00(19)
C9 N18 H18 133(2)
N17 N18 H18 119(2)
C10 N19 O6 103.26(18)
C11 N20 O6 105.83(17)
C12 N21 N22 103.97(19)
N23 N22 N21 109.88(18)
N22 N23 N24 109.38(19)
C12 N24 N23 104.73(17)
C13 N25 N26 116.21(18)
C13 N25 H25 117.5(18)
N26 N25 H25 114.9(18)
N25 N26 H26B 107.3(16)
N25 N26 H26C 109.7(18)
H26B N26 H26C 114(3)
N25 N26 H286 110.9(16)
H26B N26 H286 106(2)
H26C N26 H286 110(3)
C13 N27 N28 114.57(18)
C13 N27 H27 111(2)
N28 N27 H27 121(2)
N27 N28 H28A 113.5(17)
N27 N28 H28B 112(2)
H28A N28 H28B 102(2)
N27 N28 H28C 103.8(15)
H28A N28 H28C 116(2)
H28B N28 H28C 110(2)
N1 C1 O2 129.8(2)
N1 C1 C2 111.93(19)
O2 C1 C2 118.29(19)
N2 C2 C1 107.90(19)
N2 C2 C3 124.6(2)
C1 C2 C3 127.38(19)
N3 C3 N6 109.5(2)
N3 C3 C2 125.70(19)
N6 C3 C2 124.83(19)
N7 C4 O2 128.6(2)
N7 C4 C5 111.9(2)
O2 C4 C5 119.52(19)
N8 C5 C4 107.91(19)
N8 C5 C6 124.98(19)
C4 C5 C6 127.1(2)
N9 C6 N12 112.25(19)
N9 C6 C5 124.22(19)
N12 C6 C5 123.53(19)
N13 C7 O5 129.5(2)
N13 C7 C8 111.9(2)
O5 C7 C8 118.57(19)
N14 C8 C7 107.9(2)
N14 C8 C9 124.7(2)
C7 C8 C9 127.36(19)
N15 C9 N18 109.1(2)
N15 C9 C8 126.4(2)
N18 C9 C8 124.49(19)
N19 C10 O5 128.3(2)
N19 C10 C11 112.2(2)
O5 C10 C11 119.5(2)
N20 C11 C10 107.2(2)
N20 C11 C12 126.0(2)
C10 C11 C12 126.7(2)
N21 C12 N24 112.0(2)
N21 C12 C11 125.3(2)
N24 C12 C11 122.61(19)
O7 C13 N25 125.15(19)
O7 C13 N27 123.6(2)
N25 C13 N27 111.24(19)

loop_
_geom_bond_atom_site_label_1
_geom_bond_atom_site_label_2
_geom_bond_distance
O1 N2 1.378(2)
O1 N1 1.394(2)
O2 C1 1.343(3)
O2 C4 1.345(3)
O3 N8 1.383(2)
O3 N7 1.394(2)
O4 N14 1.378(2)
O4 N13 1.395(3)
O5 C7 1.334(3)
O5 C10 1.350(3)
O6 N19 1.385(2)
O6 N20 1.386(3)
O7 C13 1.217(3)
O8 H8A 0.8446
O8 H8B 0.8254
O9 H9A 0.8661
O9 H9B 0.8513
O10 H10A 0.8684
O10 H10B 0.8652
O11 H11A 0.8465
O11 H11B 0.8403
N1 C1 1.288(3)
N2 C2 1.302(3)
N3 C3 1.312(3)
N3 N4 1.354(3)
N4 N5 1.298(3)
N5 N6 1.338(3)
N6 C3 1.336(3)
N6 H6 0.94(4)
N7 C4 1.289(3)
N8 C5 1.302(3)
N9 C6 1.333(3)
N9 N10 1.346(3)
N10 N11 1.314(3)
N11 N12 1.342(2)
N12 C6 1.338(3)
N13 C7 1.291(3)
N14 C8 1.305(3)
N15 C9 1.327(3)
N15 N16 1.358(3)
N16 N17 1.297(3)
N17 N18 1.342(3)
N18 C9 1.332(3)
N18 H18 0.98(4)
N19 C10 1.287(3)
N20 C11 1.298(3)
N21 C12 1.334(3)
N21 N22 1.350(3)
N22 N23 1.312(3)
N23 N24 1.339(3)
N24 C12 1.337(3)
N25 C13 1.359(3)
N25 N26 1.416(3)
N25 H25 0.92(3)
N26 H26B 0.99(3)
N26 H26C 0.93(3)
N26 H286 0.98(3)
N27 C13 1.374(3)
N27 N28 1.426(3)
N27 H27 0.82(4)
N28 H28A 0.95(3)
N28 H28B 1.01(4)
N28 H28C 0.98(3)
C1 C2 1.415(3)
C2 C3 1.454(3)
C4 C5 1.417(3)
C5 C6 1.450(3)
C7 C8 1.414(3)
C8 C9 1.447(3)
C10 C11 1.419(3)
C11 C12 1.456(3)

loop_
_geom_torsion_atom_site_label_1
_geom_torsion_atom_site_label_2
_geom_torsion_atom_site_label_3
_geom_torsion_atom_site_label_4
_geom_torsion
N2 O1 N1 C1 -0.5(3)
N1 O1 N2 C2 0.2(2)
C3 N3 N4 N5 0.2(3)
N3 N4 N5 N6 -0.2(3)
N4 N5 N6 C3 0.2(3)
N8 O3 N7 C4 -0.5(2)
N7 O3 N8 C5 1.0(2)
C6 N9 N10 N11 0.1(3)
N9 N10 N11 N12 -0.3(3)
N10 N11 N12 C6 0.3(2)
N14 O4 N13 C7 -0.4(3)
N13 O4 N14 C8 0.0(3)
C9 N15 N16 N17 -0.4(3)
N15 N16 N17 N18 0.2(3)
N16 N17 N18 C9 0.1(3)
N20 O6 N19 C10 -0.1(2)
N19 O6 N20 C11 0.2(3)
C12 N21 N22 N23 -0.1(3)
N21 N22 N23 N24 0.3(3)
N22 N23 N24 C12 -0.5(2)
O1 N1 C1 O2 -178.6(2)
O1 N1 C1 C2 0.6(3)
C4 O2 C1 N1 -8.2(4)
C4 O2 C1 C2 172.7(2)
O1 N2 C2 C1 0.2(2)
O1 N2 C2 C3 -177.0(2)
N1 C1 C2 N2 -0.5(3)
O2 C1 C2 N2 178.8(2)
N1 C1 C2 C3 176.5(2)
O2 C1 C2 C3 -4.2(3)
N4 N3 C3 N6 0.0(3)
N4 N3 C3 C2 178.8(2)
N5 N6 C3 N3 -0.1(3)
N5 N6 C3 C2 -178.9(2)
N2 C2 C3 N3 -0.1(4)
C1 C2 C3 N3 -176.7(2)
N2 C2 C3 N6 178.6(2)
C1 C2 C3 N6 2.0(4)
O3 N7 C4 O2 179.1(2)
O3 N7 C4 C5 -0.2(2)
C1 O2 C4 N7 7.7(4)
C1 O2 C4 C5 -173.0(2)
O3 N8 C5 C4 -1.1(2)
O3 N8 C5 C6 176.9(2)
N7 C4 C5 N8 0.9(3)
O2 C4 C5 N8 -178.5(2)
N7 C4 C5 C6 -177.0(2)
O2 C4 C5 C6 3.5(3)
N10 N9 C6 N12 0.2(3)
N10 N9 C6 C5 -179.7(2)
N11 N12 C6 N9 -0.3(2)
N11 N12 C6 C5 179.6(2)
N8 C5 C6 N9 3.9(4)
C4 C5 C6 N9 -178.5(2)
N8 C5 C6 N12 -175.9(2)
C4 C5 C6 N12 1.7(3)
O4 N13 C7 O5 -178.5(2)
O4 N13 C7 C8 0.6(3)
C10 O5 C7 N13 -2.7(4)
C10 O5 C7 C8 178.2(2)
O4 N14 C8 C7 0.4(2)
O4 N14 C8 C9 -178.1(2)
N13 C7 C8 N14 -0.7(3)
O5 C7 C8 N14 178.5(2)
N13 C7 C8 C9 177.7(2)
O5 C7 C8 C9 -3.1(4)
N16 N15 C9 N18 0.4(2)
N16 N15 C9 C8 -178.0(2)
N17 N18 C9 N15 -0.3(3)
N17 N18 C9 C8 178.1(2)
N14 C8 C9 N15 2.8(4)
C7 C8 C9 N15 -175.4(2)
N14 C8 C9 N18 -175.4(2)
C7 C8 C9 N18 6.4(4)
O6 N19 C10 O5 179.7(2)
O6 N19 C10 C11 -0.1(3)
C7 O5 C10 N19 0.5(4)
C7 O5 C10 C11 -179.7(2)
O6 N20 C11 C10 -0.2(2)
O6 N20 C11 C12 178.0(2)
N19 C10 C11 N20 0.2(3)
O5 C10 C11 N20 -179.6(2)
N19 C10 C11 C12 -178.0(2)
O5 C10 C11 C12 2.2(3)
N22 N21 C12 N24 -0.2(3)
N22 N21 C12 C11 -179.9(2)
N23 N24 C12 N21 0.4(3)
N23 N24 C12 C11 -179.9(2)
N20 C11 C12 N21 0.9(4)
C10 C11 C12 N21 178.8(2)
N20 C11 C12 N24 -178.7(2)
C10 C11 C12 N24 -0.8(3)
N26 N25 C13 O7 10.5(3)
N26 N25 C13 N27 -169.87(18)
N28 N27 C13 O7 10.5(3)
N28 N27 C13 N25 -169.18(19)
